data_1536547
loop_
_publ_author_name
'Drewes, D.'
'Vollmer, G.'
'Krebs, B.'

_publ_section_title
;
 Synthesis and structural characterization of a novel type of
 heteropolyanion: (Sb4 Mo12 (O H)6 O48)(10-)
;
_journal_name_full 'Zeitschrift fuer Anorganische und Allgemeine Chemie'
_journal_page_first 2573
_journal_page_last 2575
_journal_volume 630
_journal_year 2004
_chemical_formula_sum 'H68 Mo12 N10 O65 Sb4'
_chemical_name_systematic '(N H4)10 (Sb4 Mo12 (O H)6 O48) (H2 O)11'
_space_group_IT_number 15
_symmetry_space_group_name_Hall '-C 2yc'
_symmetry_space_group_name_H-M 'C 1 2/c 1'
_cell_angle_alpha 90
_cell_angle_beta 109.7
_cell_angle_gamma 90
_cell_formula_units_Z 4
_cell_length_a 26.054
_cell_length_b 14.732
_cell_length_c 17.646
_cell_volume 6376.599
_citation_journal_id_ASTM ZAACAB
_cod_data_source_file Drewes_ZAACAB_2004_904.cif
_cod_data_source_block H68Mo12N10O65Sb4
_cod_original_cell_volume 6376.6
_cod_database_code 1536547

loop_
_symmetry_equiv_pos_as_xyz
x,y,z
-x,y,-z+1/2
-x,-y,-z
x,-y,z-1/2
x+1/2,y+1/2,z
-x+1/2,y+1/2,-z+1/2
-x+1/2,-y+1/2,-z
x+1/2,-y+1/2,z-1/2

loop_
_atom_site_label
_atom_site_type_symbol
_atom_site_fract_x
_atom_site_fract_y
_atom_site_fract_z
_atom_site_occupancy
_atom_site_U_iso_or_equiv
O34 O-2 0.4967 0.6879 -0.0185 1 0.0
O35 O-2 0.3407 0.3187 0.0958 0.5 0.0
O36 O-2 0.5 0.1698 0.25 1 0.0
O31 O-2 0.4049 0.6907 0.3539 1 0.0
O8 O 0.3076 0.8592 0.2012 1 0.0
Mo6 Mo+6 0.35129 0.70985 -0.18223 1 0.0
O29 O-2 0.4279 1.1214 -0.2238 1 0.0
O6 O-2 0.33583 0.9041 -0.0369 1 0.0
O13 O-2 0.4058 0.7004 -0.2144 1 0.0
O17 O-2 0.435 0.9471 -0.0098 1 0.0
O37 O-2 0.5083 1.2418 -0.2207 0.5 0.0
O41 O-2 0.3186 1.192 -0.1188 0.25 0.0
O1 O-2 0.36839 0.649 0.0346 1 0.0
O12 O-2 0.3602 0.6016 -0.1197 1 0.0
O18 O-2 0.2602 1.0511 -0.0475 1 0.0
O24 O-2 0.3864 1.0943 0.0268 1 0.0
O2 O-2 0.39652 0.7752 -0.0696 1 0.0
O22 O-2 0.3607 0.5207 0.2215 1 0.0
O33 O-2 0.2974 0.1477 0.1356 1 0.0
O5 O-2 0.20743 0.7651 0.1058 1 0.0
O42 O-2 0.3325 0.2969 0.0544 0.25 0.0
O40 O-2 0.4374 0.2478 0.1096 0.5 0.0
O20 O-2 0.4481 0.9942 0.1539 1 0.0
O14 O-2 0.4468 0.5849 0.1856 1 0.0
O32 O-2 0.4681 0.4733 0.3432 1 0.0
Sb2 Sb+5 0.286417 0.74296 0.1447 1 0.0
O23 O-2 0.358 1.0165 -0.1503 1 0.0
O28 O-2 0.4666 1.1383 -0.0529 1 0.0
O38 O-2 0.3057 1.2205 -0.0906 0.5 0.0
O11 O-2 0.3331 0.9745 0.0916 1 0.0
Mo5 Mo+6 0.39785 0.98499 0.06256 1 0.0
O27 O-2 0.346 0.4264 -0.0808 1 0.0
O15 O-2 0.3616 0.4912 0.0708 1 0.0
Mo4 Mo+6 0.38964 0.91494 -0.11934 1 0.0
O21 O-2 0.44 0.5126 -0.0017 1 0.0
O25 O-2 0.4421 0.9118 -0.1557 1 0.0
O3 O-2 0.29417 0.8009 0.0471 1 0.0
Mo2 Mo+6 0.37704 0.5842 0.15103 1 0.0
O26 O-2 0.2252 0.9501 0.0553 1 0.0
O19 O-2 0.2954 0.6817 -0.2639 1 0.0
O4 O+1 0.408 0.8285 0.0889 1 0.0
Mo3 Mo+6 0.26724 0.94777 -0.00267 1 0.0
O7 O 0.2822 0.6891 0.2442 1 0.0
Mo1 Mo+6 0.37092 0.52438 -0.02972 1 0.0
O30 O-2 0.2597 0.4984 -0.2427 1 0.0
Sb1 Sb+5 0.349466 0.77185 -0.00275 1 0.0
O39 O-2 0.4534 0.3115 0.1268 0.5 0.0
O16 O-2 0.3367 0.8412 -0.1996 1 0.0
O10 O-2 0.22148 0.8809 -0.0932 1 0.0
O9 O-2 0.3642 0.7048 0.1802 1 0.0
